data_4125079
loop_
_publ_author_name
'Kojima, Chiemi'
'Lee, Ka-Ho'
'Lin, Zhenyang'
'Yamashita, Makoto'

_publ_section_title
;
 Direct and Base-Catalyzed Diboration of Alkynes Using the Unsymmetrical
 Diborane(4), pinB-BMes2.
;
_journal_issue 20
_journal_name_full 'Journal of the American Chemical Society'
_journal_page_first 6662
_journal_page_last 6669
_journal_paper_doi 10.1021/jacs.6b03686
_journal_volume 138
_journal_year 2016
_chemical_formula_moiety 'C32 H39 B2 Br O2'
_chemical_formula_sum 'C32 H39 B2 Br O2'
_chemical_formula_weight 557.16
_chemical_name_systematic
;
 ?
;
_space_group_crystal_system monoclinic
_space_group_IT_number 14
_space_group_name_Hall '-P 2ybc'
_space_group_name_H-M_alt 'P 1 21/c 1'
_symmetry_space_group_name_Hall '-P 2ybc'
_symmetry_space_group_name_H-M 'P 1 21/c 1'
_atom_sites_solution_hydrogens geom
_audit_creation_method SHELXL-2014
_cell_angle_alpha 90
_cell_angle_beta 104.974(3)
_cell_angle_gamma 90
_cell_formula_units_Z 4
_cell_length_a 11.801(2)
_cell_length_b 15.554(3)
_cell_length_c 16.698(3)
_cell_measurement_reflns_used 7109
_cell_measurement_temperature 93(2)
_cell_measurement_theta_max 31.1855
_cell_measurement_theta_min 2.5254
_cell_volume 2960.9(9)
_computing_cell_refinement 'RIGAKU CrystalClear'
_computing_data_collection 'RIGAKU CrystalClear'
_computing_data_reduction 'RIGAKU CrystalClear'
_computing_molecular_graphics 'Yadokari-XG 2009(Wakita Nemoto et al.)'
_computing_publication_material 'Yadokari-XG 2009(Wakita,Nemoto et al.)'
_computing_structure_refinement 'SHELXL-2014 (Sheldrick, 2014)'
_computing_structure_solution SIR-97
_diffrn_ambient_temperature 93(2)
_diffrn_detector_area_resol_mean 28.5714
_diffrn_measured_fraction_theta_full 0.984
_diffrn_measured_fraction_theta_max 0.984
_diffrn_measurement_device_type 'Rigaku VariMax Saturn'
_diffrn_measurement_method 'omega scans'
_diffrn_radiation_monochromator Confocal
_diffrn_radiation_source 'rotating-anode X-ray tube'
_diffrn_radiation_type MoK\a
_diffrn_radiation_wavelength 0.71075
_diffrn_reflns_av_R_equivalents 0.0575
_diffrn_reflns_av_unetI/netI 0.0598
_diffrn_reflns_Laue_measured_fraction_full 0.995
_diffrn_reflns_Laue_measured_fraction_max 0.984
_diffrn_reflns_limit_h_max 15
_diffrn_reflns_limit_h_min -13
_diffrn_reflns_limit_k_max 20
_diffrn_reflns_limit_k_min -19
_diffrn_reflns_limit_l_max 21
_diffrn_reflns_limit_l_min -21
_diffrn_reflns_number 24044
_diffrn_reflns_point_group_measured_fraction_full 0.995
_diffrn_reflns_point_group_measured_fraction_max 0.984
_diffrn_reflns_theta_full 25.242
_diffrn_reflns_theta_max 27.508
_diffrn_reflns_theta_min 3.171
_exptl_absorpt_coefficient_mu 1.415
_exptl_absorpt_correction_T_max 1.0000
_exptl_absorpt_correction_T_min 0.8162
_exptl_absorpt_correction_type multi-scan
_exptl_absorpt_process_details 'Jacobson, R. (1998) Private communication'
_exptl_crystal_colour Colorless
_exptl_crystal_density_diffrn 1.250
_exptl_crystal_description Prism
_exptl_crystal_F_000 1168
_exptl_crystal_size_max 0.200
_exptl_crystal_size_mid 0.200
_exptl_crystal_size_min 0.070
_refine_diff_density_max 0.640
_refine_diff_density_min -0.570
_refine_diff_density_rms 0.087
_refine_ls_extinction_method none
_refine_ls_goodness_of_fit_ref 1.074
_refine_ls_hydrogen_treatment constr
_refine_ls_matrix_type full
_refine_ls_number_parameters 344
_refine_ls_number_reflns 6706
_refine_ls_number_restraints 0
_refine_ls_restrained_S_all 1.074
_refine_ls_R_factor_all 0.0728
_refine_ls_R_factor_gt 0.0543
_refine_ls_shift/su_max 0.001
_refine_ls_shift/su_mean 0.000
_refine_ls_structure_factor_coef Fsqd
_refine_ls_weighting_details 'w=1/[\s^2^(Fo^2^)+(0.0664P)^2^+0.6720P] where P=(Fo^2^+2Fc^2^)/3'
_refine_ls_weighting_scheme calc
_refine_ls_wR_factor_gt 0.1249
_refine_ls_wR_factor_ref 0.1366
_reflns_Friedel_coverage 0.000
_reflns_number_gt 5207
_reflns_number_total 6706
_reflns_threshold_expression 'I > 2\s(I)'
_cod_data_source_file ja6b03686_si_002.cif
_cod_data_source_block 3Bc
_cod_depositor_comments
;
The following automatic conversions were performed:

'_exptl_absorpt_correction_type' value 'Multi-scan' changed to
'multi-scan' according to
/usr/data/users/saulius/crontab/automatic-downloads/rss-feeds/ACS/lib/dictionaries/cif_core.dic
dictionary named 'cif_core.dic' version 2.4.2 from 2011-04-26.

Automatic conversion script
Id: cif_fix_values 4268 2015-11-12 08:31:59Z antanas 

 Adding full bibliography for 4125073--4125084.cif.
;
_cod_database_code 4125079
_shelx_space_group_comment
;
The symmetry employed for this shelxl refinement is uniquely defined
by the following loop, which should always be used as a source of
symmetry information in preference to the above space-group names.
They are only intended as comments.
;
_shelx_estimated_absorpt_t_min 0.765
_shelx_estimated_absorpt_t_max 0.907
_shelxl_version_number 2014-3

loop_
_space_group_symop_operation_xyz
'x, y, z'
'-x, y+1/2, -z+1/2'
'-x, -y, -z'
'x, -y-1/2, z-1/2'

loop_
_atom_site_label
_atom_site_type_symbol
_atom_site_fract_x
_atom_site_fract_y
_atom_site_fract_z
_atom_site_U_iso_or_equiv
_atom_site_adp_type
_atom_site_occupancy
_atom_site_site_symmetry_order
_atom_site_calc_flag
_atom_site_refinement_flags_posn
_atom_site_refinement_flags_adp
C1 C 0.5002(2) 0.24946(17) 0.87215(16) 0.0229(6) Uani 1 1 d . .
H1 H 0.4677 0.2907 0.9018 0.027 Uiso 1 1 calc R U
C2 C 0.4204(2) 0.22016(17) 0.80423(16) 0.0218(6) Uani 1 1 d . .
B1 B 0.6329(3) 0.2319(2) 0.91382(19) 0.0236(7) Uani 1 1 d . .
C3 C 0.6808(2) 0.15213(18) 0.97003(16) 0.0227(6) Uani 1 1 d . .
C4 C 0.7882(2) 0.11187(18) 0.96923(17) 0.0235(6) Uani 1 1 d . .
C5 C 0.8260(2) 0.03937(18) 1.01694(17) 0.0265(6) Uani 1 1 d . .
H5 H 0.8970 0.0126 1.0138 0.032 Uiso 1 1 calc R U
C6 C 0.7635(2) 0.00450(18) 1.06932(18) 0.0283(6) Uani 1 1 d . .
C7 C 0.6599(3) 0.04561(19) 1.07243(18) 0.0277(6) Uani 1 1 d . .
H7 H 0.6173 0.0243 1.1093 0.033 Uiso 1 1 calc R U
C8 C 0.6164(2) 0.11644(18) 1.02374(17) 0.0237(6) Uani 1 1 d . .
C9 C 0.8644(3) 0.1442(2) 0.9143(2) 0.0358(7) Uani 1 1 d . .
H9 H 0.9330 0.1068 0.9210 0.054 Uiso 1 1 calc R U
H9A H 0.8902 0.2031 0.9305 0.054 Uiso 1 1 calc R U
H9B H 0.8188 0.1436 0.8563 0.054 Uiso 1 1 calc R U
C10 C 0.8048(3) -0.0747(2) 1.1203(2) 0.0382(8) Uani 1 1 d . .
H10 H 0.7961 -0.1249 1.0837 0.057 Uiso 1 1 calc R U
H10A H 0.7577 -0.0829 1.1602 0.057 Uiso 1 1 calc R U
H10B H 0.8875 -0.0679 1.1502 0.057 Uiso 1 1 calc R U
C11 C 0.5024(2) 0.1555(2) 1.03163(18) 0.0307(7) Uani 1 1 d . .
H11 H 0.4771 0.1265 1.0761 0.046 Uiso 1 1 calc R U
H11A H 0.4422 0.1485 0.9792 0.046 Uiso 1 1 calc R U
H11B H 0.5140 0.2168 1.0446 0.046 Uiso 1 1 calc R U
C12 C 0.7117(2) 0.31131(17) 0.90272(17) 0.0230(6) Uani 1 1 d . .
C13 C 0.7583(2) 0.36493(19) 0.97119(17) 0.0252(6) Uani 1 1 d . .
C14 C 0.8189(2) 0.43914(19) 0.96125(18) 0.0286(6) Uani 1 1 d . .
H14 H 0.8517 0.4738 1.0084 0.034 Uiso 1 1 calc R U
C15 C 0.8333(2) 0.46444(19) 0.88428(19) 0.0284(6) Uani 1 1 d . .
C16 C 0.7867(2) 0.41111(18) 0.81658(19) 0.0269(6) Uani 1 1 d . .
H16 H 0.7964 0.4265 0.7637 0.032 Uiso 1 1 calc R U
C17 C 0.7265(2) 0.33600(18) 0.82451(17) 0.0247(6) Uani 1 1 d . .
C18 C 0.7371(3) 0.3463(2) 1.05520(17) 0.0322(7) Uani 1 1 d . .
H18 H 0.7908 0.3809 1.0976 0.048 Uiso 1 1 calc R U
H18A H 0.7508 0.2852 1.0682 0.048 Uiso 1 1 calc R U
H18B H 0.6559 0.3609 1.0541 0.048 Uiso 1 1 calc R U
C19 C 0.8938(3) 0.5476(2) 0.8749(2) 0.0385(8) Uani 1 1 d . .
H19 H 0.8368 0.5878 0.8415 0.058 Uiso 1 1 calc R U
H19A H 0.9563 0.5366 0.8473 0.058 Uiso 1 1 calc R U
H19B H 0.9276 0.5726 0.9297 0.058 Uiso 1 1 calc R U
C20 C 0.6768(3) 0.2825(2) 0.74763(18) 0.0339(7) Uani 1 1 d . .
H20 H 0.5947 0.2984 0.7236 0.051 Uiso 1 1 calc R U
H20A H 0.6814 0.2214 0.7625 0.051 Uiso 1 1 calc R U
H20B H 0.7221 0.2930 0.7070 0.051 Uiso 1 1 calc R U
C21 C 0.4445(2) 0.14638(17) 0.75378(16) 0.0210(5) Uani 1 1 d . .
C22 C 0.5043(2) 0.07263(18) 0.79000(17) 0.0237(6) Uani 1 1 d . .
H22 H 0.5313 0.0687 0.8486 0.028 Uiso 1 1 calc R U
C23 C 0.5247(2) 0.00505(18) 0.74094(18) 0.0276(6) Uani 1 1 d . .
H23 H 0.5648 -0.0448 0.7665 0.033 Uiso 1 1 calc R U
C24 C 0.4868(3) 0.00952(19) 0.65461(18) 0.0285(6) Uani 1 1 d . .
H24 H 0.5006 -0.0365 0.6209 0.034 Uiso 1 1 calc R U
C25 C 0.4288(2) 0.08306(18) 0.61965(17) 0.0247(6) Uani 1 1 d . .
C26 C 0.4061(2) 0.15043(18) 0.66736(17) 0.0236(6) Uani 1 1 d . .
H26 H 0.3644 0.1995 0.6413 0.028 Uiso 1 1 calc R U
Br1 Br 0.37546(3) 0.09386(2) 0.50251(2) 0.03239(12) Uani 1 1 d . .
B2 B 0.3003(3) 0.2677(2) 0.7766(2) 0.0244(7) Uani 1 1 d . .
O1 O 0.20625(17) 0.23913(13) 0.71583(13) 0.0309(5) Uani 1 1 d . .
O2 O 0.27813(17) 0.34433(13) 0.81037(13) 0.0306(5) Uani 1 1 d . .
C27 C 0.1204(3) 0.3089(2) 0.69703(19) 0.0344(7) Uani 1 1 d . .
C28 C 0.1520(2) 0.3619(2) 0.7790(2) 0.0340(7) Uani 1 1 d . .
C29 C 0.1432(3) 0.3567(3) 0.6230(2) 0.0559(10) Uani 1 1 d . .
H29 H 0.2214 0.3827 0.6389 0.084 Uiso 1 1 calc R U
H29A H 0.0840 0.4018 0.6053 0.084 Uiso 1 1 calc R U
H29B H 0.1387 0.3162 0.5773 0.084 Uiso 1 1 calc R U
C30 C -0.0015(3) 0.2710(2) 0.6739(2) 0.0463(9) Uani 1 1 d . .
H30 H -0.0125 0.2377 0.6226 0.069 Uiso 1 1 calc R U
H30A H -0.0595 0.3175 0.6654 0.069 Uiso 1 1 calc R U
H30B H -0.0115 0.2333 0.7185 0.069 Uiso 1 1 calc R U
C31 C 0.1361(3) 0.4580(2) 0.7683(3) 0.0550(11) Uani 1 1 d . .
H31 H 0.1615 0.4862 0.8226 0.083 Uiso 1 1 calc R U
H31A H 0.0532 0.4710 0.7435 0.083 Uiso 1 1 calc R U
H31B H 0.1833 0.4793 0.7321 0.083 Uiso 1 1 calc R U
C32 C 0.0941(3) 0.3290(3) 0.8441(2) 0.0483(9) Uani 1 1 d . .
H32 H 0.1044 0.2665 0.8495 0.072 Uiso 1 1 calc R U
H32A H 0.0103 0.3427 0.8275 0.072 Uiso 1 1 calc R U
H32B H 0.1303 0.3564 0.8974 0.072 Uiso 1 1 calc R U

loop_
_atom_site_aniso_label
_atom_site_aniso_U_11
_atom_site_aniso_U_22
_atom_site_aniso_U_33
_atom_site_aniso_U_23
_atom_site_aniso_U_13
_atom_site_aniso_U_12
C1 0.0266(14) 0.0226(14) 0.0213(13) -0.0002(11) 0.0095(11) 0.0044(11)
C2 0.0221(14) 0.0221(13) 0.0212(13) 0.0013(11) 0.0055(11) 0.0020(10)
B1 0.0245(16) 0.0278(16) 0.0188(15) -0.0069(13) 0.0062(12) 0.0040(12)
C3 0.0209(14) 0.0248(14) 0.0201(13) -0.0027(11) 0.0011(11) 0.0010(11)
C4 0.0200(13) 0.0277(15) 0.0216(14) -0.0016(11) 0.0034(11) 0.0032(11)
C5 0.0220(14) 0.0251(15) 0.0300(15) -0.0026(12) 0.0027(12) 0.0032(11)
C6 0.0254(15) 0.0238(15) 0.0311(15) -0.0012(12) -0.0008(12) -0.0002(11)
C7 0.0284(15) 0.0289(15) 0.0255(14) 0.0021(12) 0.0064(12) 0.0007(12)
C8 0.0217(14) 0.0268(15) 0.0208(13) -0.0029(11) 0.0024(11) -0.0004(11)
C9 0.0290(16) 0.0391(18) 0.0430(18) 0.0090(15) 0.0161(14) 0.0121(13)
C10 0.0310(17) 0.0344(18) 0.046(2) 0.0098(15) 0.0049(15) 0.0046(13)
C11 0.0250(15) 0.0411(18) 0.0281(15) 0.0053(13) 0.0105(12) 0.0068(13)
C12 0.0200(13) 0.0230(14) 0.0240(14) -0.0006(11) 0.0022(11) 0.0076(10)
C13 0.0233(14) 0.0275(15) 0.0220(14) 0.0025(12) 0.0006(11) 0.0082(11)
C14 0.0214(14) 0.0272(15) 0.0325(16) -0.0056(13) -0.0014(12) 0.0063(12)
C15 0.0168(13) 0.0268(15) 0.0398(17) 0.0014(13) 0.0043(12) 0.0041(11)
C16 0.0197(14) 0.0311(16) 0.0294(15) 0.0039(12) 0.0056(12) 0.0040(11)
C17 0.0197(13) 0.0281(15) 0.0253(14) -0.0010(12) 0.0039(11) 0.0034(11)
C18 0.0362(17) 0.0301(16) 0.0263(15) -0.0041(13) 0.0008(13) 0.0033(13)
C19 0.0300(17) 0.0307(17) 0.053(2) 0.0018(15) 0.0064(15) -0.0009(13)
C20 0.0372(18) 0.0403(18) 0.0249(15) -0.0005(13) 0.0097(13) -0.0057(14)
C21 0.0159(13) 0.0246(14) 0.0235(13) -0.0025(11) 0.0068(11) -0.0014(10)
C22 0.0222(14) 0.0276(14) 0.0218(14) 0.0011(11) 0.0066(11) -0.0018(11)
C23 0.0260(15) 0.0234(14) 0.0332(16) -0.0026(12) 0.0072(12) 0.0006(11)
C24 0.0311(16) 0.0270(15) 0.0307(15) -0.0087(13) 0.0141(13) -0.0039(12)
C25 0.0247(14) 0.0311(16) 0.0201(13) -0.0027(12) 0.0092(11) -0.0092(11)
C26 0.0236(14) 0.0231(14) 0.0238(14) -0.0006(11) 0.0057(11) -0.0033(11)
Br1 0.0387(2) 0.0383(2) 0.02137(17) -0.00341(12) 0.00983(13) -0.01293(13)
B2 0.0255(16) 0.0243(16) 0.0237(16) 0.0020(13) 0.0069(13) -0.0001(12)
O1 0.0217(10) 0.0304(11) 0.0360(11) -0.0079(9) -0.0008(8) 0.0050(8)
O2 0.0201(10) 0.0284(11) 0.0385(12) -0.0071(9) -0.0012(9) 0.0060(8)
C27 0.0258(16) 0.0352(17) 0.0371(17) 0.0047(14) -0.0013(13) 0.0055(13)
C28 0.0205(15) 0.0308(16) 0.0441(18) -0.0070(14) -0.0036(13) 0.0079(12)
C29 0.043(2) 0.073(3) 0.044(2) 0.023(2) -0.0024(17) 0.0103(19)
C30 0.0246(17) 0.046(2) 0.061(2) -0.0098(18) -0.0038(15) 0.0032(14)
C31 0.0362(19) 0.034(2) 0.085(3) -0.007(2) -0.0007(19) 0.0141(15)
C32 0.0310(18) 0.064(3) 0.050(2) -0.0014(19) 0.0107(16) 0.0167(17)

loop_
_atom_type_symbol
_atom_type_description
_atom_type_scat_dispersion_real
_atom_type_scat_dispersion_imag
_atom_type_scat_source
C C 0.0033 0.0016 'International Tables Vol C Tables 4.2.6.8 and 6.1.1.4'
H H 0.0000 0.0000 'International Tables Vol C Tables 4.2.6.8 and 6.1.1.4'
B B 0.0013 0.0007 'International Tables Vol C Tables 4.2.6.8 and 6.1.1.4'
O O 0.0106 0.0060 'International Tables Vol C Tables 4.2.6.8 and 6.1.1.4'
Br Br -0.2901 2.4595 'International Tables Vol C Tables 4.2.6.8 and 6.1.1.4'

loop_
_geom_angle_atom_site_label_1
_geom_angle_atom_site_label_2
_geom_angle_atom_site_label_3
_geom_angle
C2 C1 B1 135.6(2)
C2 C1 H1 112.2
B1 C1 H1 112.2
C1 C2 C21 122.6(2)
C1 C2 B2 118.1(2)
C21 C2 B2 119.3(2)
C1 B1 C3 124.5(3)
C1 B1 C12 111.3(2)
C3 B1 C12 123.7(2)
C4 C3 C8 117.1(2)
C4 C3 B1 121.9(2)
C8 C3 B1 121.0(2)
C5 C4 C3 120.7(3)
C5 C4 C9 117.5(2)
C3 C4 C9 121.8(2)
C4 C5 C6 122.3(3)
C4 C5 H5 118.9
C6 C5 H5 118.9
C5 C6 C7 117.2(3)
C5 C6 C10 121.9(3)
C7 C6 C10 120.9(3)
C8 C7 C6 122.5(3)
C8 C7 H7 118.7
C6 C7 H7 118.7
C7 C8 C3 120.1(2)
C7 C8 C11 118.1(3)
C3 C8 C11 121.8(2)
C4 C9 H9 109.5
C4 C9 H9A 109.5
H9 C9 H9A 109.5
C4 C9 H9B 109.5
H9 C9 H9B 109.5
H9A C9 H9B 109.5
C6 C10 H10 109.5
C6 C10 H10A 109.5
H10 C10 H10A 109.5
C6 C10 H10B 109.5
H10 C10 H10B 109.5
H10A C10 H10B 109.5
C8 C11 H11 109.5
C8 C11 H11A 109.5
H11 C11 H11A 109.5
C8 C11 H11B 109.5
H11 C11 H11B 109.5
H11A C11 H11B 109.5
C13 C12 C17 118.3(3)
C13 C12 B1 119.0(2)
C17 C12 B1 122.4(2)
C14 C13 C12 120.0(3)
C14 C13 C18 118.8(3)
C12 C13 C18 121.1(3)
C13 C14 C15 122.2(3)
C13 C14 H14 118.9
C15 C14 H14 118.9
C16 C15 C14 117.5(3)
C16 C15 C19 121.6(3)
C14 C15 C19 120.8(3)
C17 C16 C15 121.7(3)
C17 C16 H16 119.1
C15 C16 H16 119.1
C16 C17 C12 120.2(3)
C16 C17 C20 118.4(3)
C12 C17 C20 121.3(3)
C13 C18 H18 109.5
C13 C18 H18A 109.5
H18 C18 H18A 109.5
C13 C18 H18B 109.5
H18 C18 H18B 109.5
H18A C18 H18B 109.5
C15 C19 H19 109.5
C15 C19 H19A 109.5
H19 C19 H19A 109.5
C15 C19 H19B 109.5
H19 C19 H19B 109.5
H19A C19 H19B 109.5
C17 C20 H20 109.5
C17 C20 H20A 109.5
H20 C20 H20A 109.5
C17 C20 H20B 109.5
H20 C20 H20B 109.5
H20A C20 H20B 109.5
C26 C21 C22 118.4(2)
C26 C21 C2 119.3(2)
C22 C21 C2 122.3(2)
C23 C22 C21 120.6(3)
C23 C22 H22 119.7
C21 C22 H22 119.7
C22 C23 C24 120.8(3)
C22 C23 H23 119.6
C24 C23 H23 119.6
C25 C24 C23 117.9(3)
C25 C24 H24 121.0
C23 C24 H24 121.0
C24 C25 C26 122.1(3)
C24 C25 Br1 120.3(2)
C26 C25 Br1 117.6(2)
C25 C26 C21 120.1(3)
C25 C26 H26 120.0
C21 C26 H26 120.0
O1 B2 O2 112.5(3)
O1 B2 C2 124.4(3)
O2 B2 C2 123.1(3)
B2 O1 C27 107.6(2)
B2 O2 C28 107.3(2)
O1 C27 C30 109.1(3)
O1 C27 C29 106.2(3)
C30 C27 C29 109.8(3)
O1 C27 C28 102.0(2)
C30 C27 C28 115.3(3)
C29 C27 C28 113.7(3)
O2 C28 C31 108.0(3)
O2 C28 C32 106.5(2)
C31 C28 C32 110.7(3)
O2 C28 C27 101.8(2)
C31 C28 C27 115.2(3)
C32 C28 C27 113.7(3)
C27 C29 H29 109.5
C27 C29 H29A 109.5
H29 C29 H29A 109.5
C27 C29 H29B 109.5
H29 C29 H29B 109.5
H29A C29 H29B 109.5
C27 C30 H30 109.5
C27 C30 H30A 109.5
H30 C30 H30A 109.5
C27 C30 H30B 109.5
H30 C30 H30B 109.5
H30A C30 H30B 109.5
C28 C31 H31 109.5
C28 C31 H31A 109.5
H31 C31 H31A 109.5
C28 C31 H31B 109.5
H31 C31 H31B 109.5
H31A C31 H31B 109.5
C28 C32 H32 109.5
C28 C32 H32A 109.5
H32 C32 H32A 109.5
C28 C32 H32B 109.5
H32 C32 H32B 109.5
H32A C32 H32B 109.5

loop_
_geom_bond_atom_site_label_1
_geom_bond_atom_site_label_2
_geom_bond_distance
C1 C2 1.352(4)
C1 B1 1.565(4)
C1 H1 0.9500
C2 C21 1.494(4)
C2 B2 1.559(4)
B1 C3 1.571(4)
B1 C12 1.585(4)
C3 C4 1.417(4)
C3 C8 1.429(4)
C4 C5 1.386(4)
C4 C9 1.526(4)
C5 C6 1.391(4)
C5 H5 0.9500
C6 C7 1.393(4)
C6 C10 1.506(4)
C7 C8 1.386(4)
C7 H7 0.9500
C8 C11 1.513(4)
C9 H9 0.9800
C9 H9A 0.9800
C9 H9B 0.9800
C10 H10 0.9800
C10 H10A 0.9800
C10 H10B 0.9800
C11 H11 0.9800
C11 H11A 0.9800
C11 H11B 0.9800
C12 C13 1.407(4)
C12 C17 1.415(4)
C13 C14 1.390(4)
C13 C18 1.515(4)
C14 C15 1.396(4)
C14 H14 0.9500
C15 C16 1.395(4)
C15 C19 1.506(4)
C16 C17 1.391(4)
C16 H16 0.9500
C17 C20 1.515(4)
C18 H18 0.9800
C18 H18A 0.9800
C18 H18B 0.9800
C19 H19 0.9800
C19 H19A 0.9800
C19 H19B 0.9800
C20 H20 0.9800
C20 H20A 0.9800
C20 H20B 0.9800
C21 C26 1.398(4)
C21 C22 1.400(4)
C22 C23 1.391(4)
C22 H22 0.9500
C23 C24 1.396(4)
C23 H23 0.9500
C24 C25 1.383(4)
C24 H24 0.9500
C25 C26 1.384(4)
C25 Br1 1.901(3)
C26 H26 0.9500
B2 O1 1.371(4)
B2 O2 1.372(4)
O1 C27 1.462(3)
O2 C28 1.470(3)
C27 C30 1.509(4)
C27 C29 1.524(5)
C27 C28 1.559(4)
C28 C31 1.512(5)
C28 C32 1.514(5)
C29 H29 0.9800
C29 H29A 0.9800
C29 H29B 0.9800
C30 H30 0.9800
C30 H30A 0.9800
C30 H30B 0.9800
C31 H31 0.9800
C31 H31A 0.9800
C31 H31B 0.9800
C32 H32 0.9800
C32 H32A 0.9800
C32 H32B 0.9800

loop_
_geom_torsion_atom_site_label_1
_geom_torsion_atom_site_label_2
_geom_torsion_atom_site_label_3
_geom_torsion_atom_site_label_4
_geom_torsion
B1 C1 C2 C21 8.7(5)
B1 C1 C2 B2 -169.3(3)
C2 C1 B1 C3 -79.5(4)
C2 C1 B1 C12 108.6(4)
C1 B1 C3 C4 144.4(3)
C12 B1 C3 C4 -44.7(4)
C1 B1 C3 C8 -34.9(4)
C12 B1 C3 C8 136.1(3)
C8 C3 C4 C5 2.0(4)
B1 C3 C4 C5 -177.3(3)
C8 C3 C4 C9 179.9(3)
B1 C3 C4 C9 0.6(4)
C3 C4 C5 C6 -2.1(4)
C9 C4 C5 C6 179.8(3)
C4 C5 C6 C7 -0.1(4)
C4 C5 C6 C10 179.4(3)
C5 C6 C7 C8 2.4(4)
C10 C6 C7 C8 -177.1(3)
C6 C7 C8 C3 -2.5(4)
C6 C7 C8 C11 179.5(3)
C4 C3 C8 C7 0.2(4)
B1 C3 C8 C7 179.6(3)
C4 C3 C8 C11 178.2(3)
B1 C3 C8 C11 -2.5(4)
C1 B1 C12 C13 105.5(3)
C3 B1 C12 C13 -66.5(3)
C1 B1 C12 C17 -67.3(3)
C3 B1 C12 C17 120.7(3)
C17 C12 C13 C14 -1.2(4)
B1 C12 C13 C14 -174.3(2)
C17 C12 C13 C18 174.9(2)
B1 C12 C13 C18 1.8(4)
C12 C13 C14 C15 1.7(4)
C18 C13 C14 C15 -174.5(3)
C13 C14 C15 C16 -1.6(4)
C13 C14 C15 C19 176.7(3)
C14 C15 C16 C17 0.9(4)
C19 C15 C16 C17 -177.3(3)
C15 C16 C17 C12 -0.5(4)
C15 C16 C17 C20 178.9(3)
C13 C12 C17 C16 0.6(4)
B1 C12 C17 C16 173.5(2)
C13 C12 C17 C20 -178.8(3)
B1 C12 C17 C20 -5.9(4)
C1 C2 C21 C26 -139.2(3)
B2 C2 C21 C26 38.8(4)
C1 C2 C21 C22 40.9(4)
B2 C2 C21 C22 -141.1(3)
C26 C21 C22 C23 -0.2(4)
C2 C21 C22 C23 179.7(3)
C21 C22 C23 C24 0.6(4)
C22 C23 C24 C25 0.0(4)
C23 C24 C25 C26 -1.0(4)
C23 C24 C25 Br1 179.7(2)
C24 C25 C26 C21 1.4(4)
Br1 C25 C26 C21 -179.29(19)
C22 C21 C26 C25 -0.8(4)
C2 C21 C26 C25 179.3(2)
C1 C2 B2 O1 -171.5(3)
C21 C2 B2 O1 10.4(4)
C1 C2 B2 O2 9.6(4)
C21 C2 B2 O2 -168.5(3)
O2 B2 O1 C27 10.2(3)
C2 B2 O1 C27 -168.8(3)
O1 B2 O2 C28 9.9(3)
C2 B2 O2 C28 -171.1(3)
B2 O1 C27 C30 -146.8(3)
B2 O1 C27 C29 95.0(3)
B2 O1 C27 C28 -24.3(3)
B2 O2 C28 C31 -145.7(3)
B2 O2 C28 C32 95.3(3)
B2 O2 C28 C27 -24.0(3)
O1 C27 C28 O2 28.8(3)
C30 C27 C28 O2 146.9(3)
C29 C27 C28 O2 -85.0(3)
O1 C27 C28 C31 145.4(3)
C30 C27 C28 C31 -96.5(3)
C29 C27 C28 C31 31.5(4)
O1 C27 C28 C32 -85.3(3)
C30 C27 C28 C32 32.7(4)
C29 C27 C28 C32 160.8(3)
